data_7205009
loop_
_publ_author_name
'Barbour, Leonard J.'
'Caira, Mino R.'
'le Roex, Tanya'
'Nassimbeni, Luigi R.'

_publ_section_title
;
 Inclusion compounds with mixed guests: controlled stoichiometries and
 kinetics of enclathration
;
_journal_issue 12
_journal_name_full 'Journal of the Chemical Society, Perkin Transactions 2'
_journal_page_first 1973
_journal_paper_doi 10.1039/b110987c
_journal_year 2002
_chemical_formula_moiety 'C34 H36 O2.4(C2 H6 O S)'
_chemical_formula_sum 'C42 H60 O6 S4'
_chemical_formula_weight 789.14
_chemical_melting_point 279.0(10)
_chemical_name_common none
_chemical_name_systematic
; 
trans-9,10-dihydroxy-9,10-bis(p-tert-butylphenyl)-9,10-dihydroanthracene.
4(dimethyl sulfoxide) clathrate 
;
_space_group_IT_number 2
_symmetry_cell_setting triclinic
_symmetry_space_group_name_Hall '-P 1'
_symmetry_space_group_name_H-M 'P -1'
_atom_sites_solution_hydrogens geom
_atom_sites_solution_primary direct
_atom_sites_solution_secondary difmap
_audit_creation_method SHELXL-97
_cell_angle_alpha 72.9810(10)
_cell_angle_beta 80.0860(10)
_cell_angle_gamma 71.631(2)
_cell_formula_units_Z 1
_cell_length_a 9.0359(3)
_cell_length_b 9.1353(3)
_cell_length_c 14.4126(6)
_cell_measurement_reflns_used 4370
_cell_measurement_temperature 173(2)
_cell_measurement_theta_max 27.48
_cell_measurement_theta_min 0.21
_cell_volume 1075.44(7)
_computing_cell_refinement 'Collect (Nonius, 2000)'
_computing_data_collection 'Collect (Nonius, 2000)'
_computing_data_reduction 'Collect (Nonius, 2000)'
_computing_molecular_graphics 'XSEED, a graphical interface to SHELX (1999)'
_computing_publication_material 'SHELXL-97 (Sheldrick, 1997)'
_computing_structure_refinement 'SHELXL-97 (Sheldrick, 1997)'
_computing_structure_solution 'SHELXS-97 (Sheldrick, 1990)'
_diffrn_ambient_temperature 173(2)
_diffrn_measured_fraction_theta_full 0.887
_diffrn_measured_fraction_theta_max 0.887
_diffrn_measurement_device_type 'Nonius Kappa CCD'
_diffrn_measurement_method 'Combination of phi and omega'
_diffrn_radiation_monochromator graphite
_diffrn_radiation_source 'fine-focus sealed tube'
_diffrn_radiation_type MoK\a
_diffrn_radiation_wavelength 0.71073
_diffrn_reflns_av_R_equivalents 0.0184
_diffrn_reflns_av_sigmaI/netI 0.0359
_diffrn_reflns_limit_h_max 11
_diffrn_reflns_limit_h_min -11
_diffrn_reflns_limit_k_max 11
_diffrn_reflns_limit_k_min -11
_diffrn_reflns_limit_l_max 18
_diffrn_reflns_limit_l_min -15
_diffrn_reflns_number 6220
_diffrn_reflns_theta_full 27.48
_diffrn_reflns_theta_max 27.48
_diffrn_reflns_theta_min 2.84
_exptl_absorpt_coefficient_mu 0.264
_exptl_absorpt_correction_type none
_exptl_crystal_colour colourless
_exptl_crystal_density_diffrn 1.218
_exptl_crystal_density_meas ?
_exptl_crystal_density_method .
_exptl_crystal_description 'clear plates'
_exptl_crystal_F_000 424
_exptl_crystal_size_max 0.40
_exptl_crystal_size_mid 0.21
_exptl_crystal_size_min 0.15
_refine_diff_density_max 0.750
_refine_diff_density_min -0.710
_refine_diff_density_rms 0.077
_refine_ls_extinction_method none
_refine_ls_goodness_of_fit_ref 0.998
_refine_ls_hydrogen_treatment mixed
_refine_ls_matrix_type full
_refine_ls_number_parameters 247
_refine_ls_number_reflns 4370
_refine_ls_number_restraints 0
_refine_ls_restrained_S_all 0.998
_refine_ls_R_factor_all 0.1003
_refine_ls_R_factor_gt 0.0893
_refine_ls_shift/su_max 0.806
_refine_ls_shift/su_mean 0.103
_refine_ls_structure_factor_coef Fsqd
_refine_ls_weighting_details 'calc w=1/[\s^2^(Fo^2^)+(0.1723P)^2^+1.1734P] where P=(Fo^2^+2Fc^2^)/3'
_refine_ls_weighting_scheme calc
_refine_ls_wR_factor_gt 0.2546
_refine_ls_wR_factor_ref 0.2690
_reflns_number_gt 3683
_reflns_number_total 4370
_reflns_threshold_expression >2sigma(I)
_cod_data_source_file b110987c.txt
_cod_data_source_block c:_H.4B
_cod_depositor_comments
;
The following automatic conversions were performed:

'_chemical_melting_point' value '278-280' was changed to '279.0(10)'
- the average value was taken and precision was estimated.

Automatic conversion script
Id: cif_fix_values 1569 2011-02-09 13:29:24Z adriana 
;
_cod_original_sg_symbol_H-M P-1
_cod_database_code 7205009

loop_
_symmetry_equiv_pos_as_xyz
'x, y, z'
'-x, -y, -z'

loop_
_atom_site_label
_atom_site_type_symbol
_atom_site_fract_x
_atom_site_fract_y
_atom_site_fract_z
_atom_site_U_iso_or_equiv
_atom_site_adp_type
_atom_site_occupancy
_atom_site_symmetry_multiplicity
_atom_site_calc_flag
_atom_site_refinement_flags
_atom_site_disorder_assembly
_atom_site_disorder_group
O1 O 0.2503(2) -0.2198(2) 0.08247(14) 0.0326(5) Uani 1 1 d . . .
H1 H 0.2407 -0.1606 0.1193 0.039 Uiso 1 1 calc R . .
C1 C 0.1537(3) -0.1353(3) 0.00402(18) 0.0258(5) Uani 1 1 d . . .
C2 C -0.0081(3) -0.1631(3) 0.03164(19) 0.0267(5) Uani 1 1 d . . .
C3 C -0.0146(3) -0.3226(3) 0.0619(2) 0.0352(6) Uani 1 1 d . . .
H3 H 0.0800 -0.4068 0.0672 0.042 Uiso 1 1 calc R . .
C4 C -0.1560(4) -0.3580(4) 0.0840(2) 0.0412(7) Uani 1 1 d . . .
H4 H -0.1585 -0.4660 0.1038 0.049 Uiso 1 1 calc R . .
C5 C -0.2953(4) -0.2353(4) 0.0773(2) 0.0395(7) Uani 1 1 d . . .
H5 H -0.3931 -0.2590 0.0919 0.047 Uiso 1 1 calc R . .
C6 C -0.2901(3) -0.0792(3) 0.0492(2) 0.0335(6) Uani 1 1 d . . .
H6 H -0.3854 0.0042 0.0457 0.040 Uiso 1 1 calc R . .
C7 C -0.1471(3) -0.0405(3) 0.02560(18) 0.0263(5) Uani 1 1 d . . .
C11 C 0.2309(3) -0.2072(3) -0.08237(19) 0.0262(5) Uani 1 1 d . . .
C12 C 0.3746(3) -0.3229(3) -0.0786(2) 0.0307(6) Uani 1 1 d . . .
H12 H 0.4288 -0.3582 -0.0217 0.037 Uiso 1 1 calc R . .
C13 C 0.4403(3) -0.3880(3) -0.1586(2) 0.0333(6) Uani 1 1 d . . .
H13 H 0.5376 -0.4685 -0.1540 0.040 Uiso 1 1 calc R . .
C14 C 0.3666(3) -0.3376(3) -0.2438(2) 0.0329(6) Uani 1 1 d . . .
C15 C 0.2221(3) -0.2195(4) -0.2467(2) 0.0364(6) Uani 1 1 d . . .
H15 H 0.1688 -0.1821 -0.3042 0.044 Uiso 1 1 calc R . .
C16 C 0.1555(3) -0.1563(3) -0.1676(2) 0.0329(6) Uani 1 1 d . . .
H16 H 0.0572 -0.0773 -0.1716 0.039 Uiso 1 1 calc R . .
C17 C 0.4314(4) -0.4066(4) -0.3322(2) 0.0440(8) Uani 1 1 d . . .
C18 C 0.3214(6) -0.4937(5) -0.3463(3) 0.0628(11) Uani 1 1 d . . .
H18A H 0.2167 -0.4192 -0.3557 0.094 Uiso 1 1 calc R . .
H18B H 0.3158 -0.5817 -0.2886 0.094 Uiso 1 1 calc R . .
H18C H 0.3609 -0.5361 -0.4037 0.094 Uiso 1 1 calc R . .
C19 C 0.4431(6) -0.2716(5) -0.4240(3) 0.0632(11) Uani 1 1 d . . .
H19A H 0.4830 -0.3165 -0.4804 0.095 Uiso 1 1 calc R . .
H19B H 0.5146 -0.2160 -0.4154 0.095 Uiso 1 1 calc R . .
H19C H 0.3392 -0.1960 -0.4347 0.095 Uiso 1 1 calc R . .
C20 C 0.5944(6) -0.5233(6) -0.3201(3) 0.0765(15) Uani 1 1 d . . .
H20A H 0.6289 -0.5687 -0.3766 0.115 Uiso 1 1 calc R . .
H20B H 0.5912 -0.6092 -0.2608 0.115 Uiso 1 1 calc R . .
H20C H 0.6677 -0.4671 -0.3151 0.115 Uiso 1 1 calc R . .
O21 O 0.2147(3) -0.0566(3) 0.22277(19) 0.0485(6) Uani 1 1 d . . .
S22 S 0.32340(10) 0.04812(11) 0.19493(7) 0.0450(4) Uani 0.933(5) 1 d P . .
S23 S 0.245(5) 0.039(6) 0.296(3) 0.153(16) Uiso 0.067(5) 1 d P . .
C24 C 0.2026(6) 0.2404(5) 0.2002(5) 0.0828(17) Uani 1 1 d . . .
C25 C 0.4316(6) 0.0012(6) 0.2966(4) 0.0758(14) Uani 1 1 d . . .
O26 O 0.1356(11) 0.2440(13) -0.4262(8) 0.083(3) Uiso 0.424(7) 1 d P . .
S27 S 0.1022(5) 0.1504(6) -0.4544(4) 0.121(2) Uani 0.424(7) 1 d P . .
C28 C 0.118(2) 0.239(3) -0.5679(16) 0.119(6) Uiso 0.424(7) 1 d P . .
C29 C -0.030(6) 0.118(5) -0.439(3) 0.377(19) Uiso 1 1 d . . .
O30 O 0.129(2) 0.309(3) -0.4999(16) 0.213(7) Uiso 0.576(7) 1 d P . .
S31 S -0.0492(18) 0.271(3) -0.4577(9) 0.365(12) Uani 0.576(7) 1 d P . .
C32 C 0.0565(16) 0.2676(17) -0.3277(11) 0.112(4) Uiso 0.576(7) 1 d P . .

loop_
_atom_site_aniso_label
_atom_site_aniso_U_11
_atom_site_aniso_U_22
_atom_site_aniso_U_33
_atom_site_aniso_U_23
_atom_site_aniso_U_13
_atom_site_aniso_U_12
O1 0.0340(10) 0.0303(9) 0.0308(10) -0.0111(8) -0.0066(8) -0.0005(7)
C1 0.0245(11) 0.0242(11) 0.0266(12) -0.0091(10) -0.0001(9) -0.0026(9)
C2 0.0301(12) 0.0232(11) 0.0263(12) -0.0086(9) 0.0029(9) -0.0074(9)
C3 0.0394(14) 0.0227(12) 0.0388(15) -0.0079(11) 0.0049(11) -0.0066(10)
C4 0.0479(17) 0.0304(13) 0.0463(18) -0.0123(13) 0.0092(13) -0.0171(12)
C5 0.0383(15) 0.0420(16) 0.0431(17) -0.0142(13) 0.0072(12) -0.0206(12)
C6 0.0294(13) 0.0348(13) 0.0364(15) -0.0129(11) 0.0034(10) -0.0089(10)
C7 0.0277(12) 0.0258(12) 0.0260(12) -0.0102(10) 0.0010(9) -0.0069(9)
C11 0.0247(11) 0.0240(11) 0.0288(13) -0.0098(10) 0.0012(9) -0.0044(9)
C12 0.0274(12) 0.0279(12) 0.0349(14) -0.0116(11) -0.0022(10) -0.0020(9)
C13 0.0310(13) 0.0267(12) 0.0399(15) -0.0151(11) 0.0028(11) -0.0021(10)
C14 0.0381(14) 0.0291(12) 0.0325(14) -0.0122(11) 0.0042(11) -0.0107(10)
C15 0.0366(14) 0.0408(15) 0.0311(14) -0.0143(12) -0.0020(11) -0.0057(11)
C16 0.0295(12) 0.0350(13) 0.0308(14) -0.0122(11) -0.0011(10) -0.0017(10)
C17 0.0514(18) 0.0418(16) 0.0391(16) -0.0234(14) 0.0072(13) -0.0075(13)
C18 0.088(3) 0.066(2) 0.049(2) -0.035(2) 0.0080(19) -0.032(2)
C19 0.084(3) 0.063(2) 0.0395(19) -0.0233(18) 0.0223(18) -0.022(2)
C20 0.074(3) 0.081(3) 0.062(3) -0.048(2) 0.002(2) 0.018(2)
O21 0.0497(13) 0.0463(13) 0.0575(15) -0.0215(11) -0.0118(11) -0.0129(10)
S22 0.0361(5) 0.0543(6) 0.0458(6) -0.0172(4) -0.0016(3) -0.0111(4)
C24 0.058(2) 0.040(2) 0.151(5) -0.022(3) -0.019(3) -0.0120(17)
C25 0.085(3) 0.067(3) 0.090(3) -0.013(2) -0.047(3) -0.027(2)
S27 0.067(2) 0.100(3) 0.151(5) -0.013(3) 0.017(2) 0.008(2)
S31 0.264(13) 0.46(2) 0.236(11) -0.109(13) -0.068(9) 0.135(15)

loop_
_atom_type_symbol
_atom_type_description
_atom_type_scat_dispersion_real
_atom_type_scat_dispersion_imag
_atom_type_scat_source
C C 0.0033 0.0016 'International Tables Vol C Tables 4.2.6.8 and 6.1.1.4'
H H 0.0000 0.0000 'International Tables Vol C Tables 4.2.6.8 and 6.1.1.4'
O O 0.0106 0.0060 'International Tables Vol C Tables 4.2.6.8 and 6.1.1.4'
S S 0.1246 0.1234 'International Tables Vol C Tables 4.2.6.8 and 6.1.1.4'

loop_
_geom_angle_atom_site_label_1
_geom_angle_atom_site_label_2
_geom_angle_atom_site_label_3
_geom_angle
_geom_angle_site_symmetry_1
_geom_angle_site_symmetry_3
_geom_angle_publ_flag
O1 C1 C7 110.63(19) . 2 ?
O1 C1 C2 109.9(2) . . ?
C7 C1 C2 112.89(19) 2 . ?
O1 C1 C11 106.67(18) . . ?
C7 C1 C11 108.5(2) 2 . ?
C2 C1 C11 108.01(19) . . ?
C7 C2 C3 119.1(2) . . ?
C7 C2 C1 123.5(2) . . ?
C3 C2 C1 117.3(2) . . ?
C4 C3 C2 121.0(3) . . ?
C3 C4 C5 119.9(3) . . ?
C6 C5 C4 119.5(3) . . ?
C5 C6 C7 121.4(3) . . ?
C2 C7 C6 119.0(2) . . ?
C2 C7 C1 123.5(2) . 2 ?
C6 C7 C1 117.5(2) . 2 ?
C12 C11 C16 118.3(2) . . ?
C12 C11 C1 122.1(2) . . ?
C16 C11 C1 119.6(2) . . ?
C11 C12 C13 120.5(2) . . ?
C14 C13 C12 121.7(2) . . ?
C13 C14 C15 117.1(2) . . ?
C13 C14 C17 123.8(3) . . ?
C15 C14 C17 119.1(3) . . ?
C16 C15 C14 121.5(3) . . ?
C15 C16 C11 120.9(2) . . ?
C18 C17 C20 108.7(3) . . ?
C18 C17 C14 109.0(3) . . ?
C20 C17 C14 112.2(3) . . ?
C18 C17 C19 109.2(3) . . ?
C20 C17 C19 107.6(3) . . ?
C14 C17 C19 110.0(3) . . ?
S22 O21 S23 56.2(17) . . ?
O21 S22 S23 66.9(17) . . ?
O21 S22 C24 105.14(19) . . ?
S23 S22 C24 71.4(18) . . ?
O21 S22 C25 106.6(2) . . ?
S23 S22 C25 58.4(18) . . ?
C24 S22 C25 99.9(3) . . ?
S22 S23 C25 69(2) . . ?
S22 S23 O21 56.9(16) . . ?
C25 S23 O21 108(3) . . ?
S22 S23 C24 60.9(17) . . ?
C25 S23 C24 100(2) . . ?
O21 S23 C24 93(2) . . ?
S22 C24 S23 47.7(14) . . ?
S23 C25 S22 52.1(17) . . ?
O30 O26 S27 83.0(13) . . ?
O30 O26 C32 137.4(16) . . ?
S27 O26 C32 115.7(10) . . ?
O30 O26 S31 72.1(13) . . ?
S27 O26 S31 56.3(8) . . ?
C32 O26 S31 86.7(8) . . ?
O26 S27 S31 81.2(11) . . ?
O26 S27 C29 127.5(18) . . ?
S31 S27 C29 56.2(15) . . ?
O26 S27 O30 44.9(8) . . ?
S31 S27 O30 72.0(12) . . ?
C29 S27 O30 127(2) . . ?
O26 S27 C28 96.2(10) . . ?
S31 S27 C28 82.1(10) . . ?
C29 S27 C28 106(2) . . ?
O30 S27 C28 51.8(9) . . ?
O30 C28 S27 59.6(14) . . ?
O30 C28 S31 57.9(13) . . ?
S27 C28 S31 45.8(7) . . ?
S31 C29 S27 69(2) . . ?
O26 O30 C28 120(2) . . ?
O26 O30 S27 52.1(11) . . ?
C28 O30 S27 68.6(14) . . ?
O26 O30 S31 72.3(14) . . ?
C28 O30 S31 80.6(14) . . ?
S27 O30 S31 53.3(9) . . ?
C29 S31 S27 55.2(19) . . ?
C29 S31 O30 109(3) . . ?
S27 S31 O30 54.8(9) . . ?
C29 S31 O26 93(2) . . ?
S27 S31 O26 42.4(6) . . ?
O30 S31 O26 35.5(8) . . ?
C29 S31 C28 86(2) . . ?
S27 S31 C28 52.1(8) . . ?
O30 S31 C28 41.5(8) . . ?
O26 S31 C28 67.4(9) . . ?
C29 S31 C32 97.4(19) . . ?
S27 S31 C32 73.4(7) . . ?
O30 S31 C32 73.4(11) . . ?
O26 S31 C32 42.7(6) . . ?
C28 S31 C32 110.1(11) . . ?
O26 C32 S31 50.6(7) . . ?

loop_
_geom_bond_atom_site_label_1
_geom_bond_atom_site_label_2
_geom_bond_distance
_geom_bond_site_symmetry_2
_geom_bond_publ_flag
O1 C1 1.428(3) . ?
C1 C7 1.521(3) 2 ?
C1 C2 1.528(3) . ?
C1 C11 1.536(3) . ?
C2 C7 1.390(3) . ?
C2 C3 1.410(4) . ?
C3 C4 1.379(4) . ?
C4 C5 1.392(4) . ?
C5 C6 1.377(4) . ?
C6 C7 1.406(4) . ?
C7 C1 1.521(3) 2 ?
C11 C12 1.390(3) . ?
C11 C16 1.395(4) . ?
C12 C13 1.405(4) . ?
C13 C14 1.387(4) . ?
C14 C15 1.406(4) . ?
C14 C17 1.530(4) . ?
C15 C16 1.388(4) . ?
C17 C18 1.525(5) . ?
C17 C20 1.525(5) . ?
C17 C19 1.537(6) . ?
O21 S22 1.508(3) . ?
O21 S23 1.65(4) . ?
S22 S23 1.50(5) . ?
S22 C24 1.767(4) . ?
S22 C25 1.775(4) . ?
S23 C25 1.61(5) . ?
S23 C24 1.92(5) . ?
O26 O30 1.06(2) . ?
O26 S27 1.181(10) . ?
O26 C32 1.519(17) . ?
O26 S31 1.73(2) . ?
S27 S31 1.457(11) . ?
S27 C29 1.29(4) . ?
S27 O30 1.48(2) . ?
S27 C28 1.60(2) . ?
C28 O30 1.35(2) . ?
C28 S31 2.01(3) . ?
C29 S31 1.30(4) . ?
O30 S31 1.73(3) . ?
S31 C32 2.24(2) . ?

loop_
_geom_hbond_atom_site_label_D
_geom_hbond_atom_site_label_H
_geom_hbond_atom_site_label_A
_geom_hbond_distance_DH
_geom_hbond_distance_HA
_geom_hbond_distance_DA
_geom_hbond_angle_DHA
_geom_hbond_site_symmetry_A
O1 H1 O21 0.84 1.94 2.766(3) 169.8 .

loop_
_geom_torsion_atom_site_label_1
_geom_torsion_atom_site_label_2
_geom_torsion_atom_site_label_3
_geom_torsion_atom_site_label_4
_geom_torsion
_geom_torsion_site_symmetry_1
_geom_torsion_site_symmetry_2
_geom_torsion_site_symmetry_3
_geom_torsion_site_symmetry_4
_geom_torsion_publ_flag
O1 C1 C2 C7 127.1(2) . . . . ?
C7 C1 C2 C7 3.1(4) 2 . . . ?
C11 C1 C2 C7 -116.9(3) . . . . ?
O1 C1 C2 C3 -54.9(3) . . . . ?
C7 C1 C2 C3 -178.9(2) 2 . . . ?
C11 C1 C2 C3 61.2(3) . . . . ?
C7 C2 C3 C4 1.0(4) . . . . ?
C1 C2 C3 C4 -177.1(3) . . . . ?
C2 C3 C4 C5 -0.5(5) . . . . ?
C3 C4 C5 C6 -0.5(5) . . . . ?
C4 C5 C6 C7 1.0(5) . . . . ?
C3 C2 C7 C6 -0.5(4) . . . . ?
C1 C2 C7 C6 177.5(2) . . . . ?
C3 C2 C7 C1 178.6(2) . . . 2 ?
C1 C2 C7 C1 -3.4(4) . . . 2 ?
C5 C6 C7 C2 -0.5(4) . . . . ?
C5 C6 C7 C1 -179.7(2) . . . 2 ?
O1 C1 C11 C12 -4.7(3) . . . . ?
C7 C1 C11 C12 114.5(3) 2 . . . ?
C2 C1 C11 C12 -122.9(3) . . . . ?
O1 C1 C11 C16 175.0(2) . . . . ?
C7 C1 C11 C16 -65.8(3) 2 . . . ?
C2 C1 C11 C16 56.9(3) . . . . ?
C16 C11 C12 C13 -0.9(4) . . . . ?
C1 C11 C12 C13 178.8(2) . . . . ?
C11 C12 C13 C14 1.3(4) . . . . ?
C12 C13 C14 C15 -0.7(4) . . . . ?
C12 C13 C14 C17 -178.8(3) . . . . ?
C13 C14 C15 C16 -0.2(4) . . . . ?
C17 C14 C15 C16 178.0(3) . . . . ?
C14 C15 C16 C11 0.6(5) . . . . ?
C12 C11 C16 C15 0.0(4) . . . . ?
C1 C11 C16 C15 -179.7(3) . . . . ?
C13 C14 C17 C18 114.1(4) . . . . ?
C15 C14 C17 C18 -64.0(4) . . . . ?
C13 C14 C17 C20 -6.3(5) . . . . ?
C15 C14 C17 C20 175.5(4) . . . . ?
C13 C14 C17 C19 -126.1(3) . . . . ?
C15 C14 C17 C19 55.7(4) . . . . ?
S23 O21 S22 C24 -62(2) . . . . ?
S23 O21 S22 C25 43.8(19) . . . . ?
O21 S22 S23 C25 128.8(17) . . . . ?
C24 S22 S23 C25 -114.8(15) . . . . ?
C24 S22 S23 O21 116.3(12) . . . . ?
C25 S22 S23 O21 -128.8(17) . . . . ?
O21 S22 S23 C24 -116.3(12) . . . . ?
C25 S22 S23 C24 114.8(15) . . . . ?
S22 O21 S23 C25 -49.9(19) . . . . ?
S22 O21 S23 C24 51.7(13) . . . . ?
O21 S22 C24 S23 58.6(18) . . . . ?
C25 S22 C24 S23 -51.7(18) . . . . ?
C25 S23 C24 S22 59.6(17) . . . . ?
O21 S23 C24 S22 -48.8(13) . . . . ?
O21 S23 C25 S22 43.2(16) . . . . ?
C24 S23 C25 S22 -53.6(15) . . . . ?
O21 S22 C25 S23 -48(2) . . . . ?
C24 S22 C25 S23 61(2) . . . . ?
O30 O26 S27 S31 -73.2(13) . . . . ?
C32 O26 S27 S31 66.6(11) . . . . ?
O30 O26 S27 C29 -107(3) . . . . ?
C32 O26 S27 C29 32(3) . . . . ?
S31 O26 S27 C29 -34(2) . . . . ?
C32 O26 S27 O30 139.7(18) . . . . ?
S31 O26 S27 O30 73.2(13) . . . . ?
O30 O26 S27 C28 7.8(16) . . . . ?
C32 O26 S27 C28 147.6(11) . . . . ?
S31 O26 S27 C28 81.0(11) . . . . ?
O26 S27 C28 O30 -7.0(14) . . . . ?
S31 S27 C28 O30 73.2(14) . . . . ?
C29 S27 C28 O30 125(2) . . . . ?
O26 S27 C28 S31 -80.2(12) . . . . ?
C29 S27 C28 S31 51.5(16) . . . . ?
O30 S27 C28 S31 -73.2(14) . . . . ?
O26 S27 C29 S31 42(3) . . . . ?
O30 S27 C29 S31 -15(3) . . . . ?
C28 S27 C29 S31 -69.0(17) . . . . ?
S27 O26 O30 C28 -11(2) . . . . ?
C32 O26 O30 C28 -131(2) . . . . ?
S31 O26 O30 C28 -68(2) . . . . ?
C32 O26 O30 S27 -121(2) . . . . ?
S31 O26 O30 S27 -56.8(8) . . . . ?
S27 O26 O30 S31 56.8(8) . . . . ?
C32 O26 O30 S31 -64(2) . . . . ?
S27 C28 O30 O26 9.1(19) . . . . ?
S31 C28 O30 O26 63(2) . . . . ?
S31 C28 O30 S27 54.1(8) . . . . ?
S27 C28 O30 S31 -54.1(8) . . . . ?
S31 S27 O30 O26 95.8(14) . . . . ?
C29 S27 O30 O26 109(2) . . . . ?
C28 S27 O30 O26 -170(2) . . . . ?
O26 S27 O30 C28 170(2) . . . . ?
S31 S27 O30 C28 -94.2(13) . . . . ?
C29 S27 O30 C28 -81(3) . . . . ?
O26 S27 O30 S31 -95.8(14) . . . . ?
C29 S27 O30 S31 13(3) . . . . ?
C28 S27 O30 S31 94.2(13) . . . . ?
S27 C29 S31 O30 11(2) . . . . ?
S27 C29 S31 O26 -21.2(14) . . . . ?
S27 C29 S31 C28 45.9(13) . . . . ?
S27 C29 S31 C32 -63.8(15) . . . . ?
O26 S27 S31 C29 -148(2) . . . . ?
O30 S27 S31 C29 167(2) . . . . ?
C28 S27 S31 C29 115(2) . . . . ?
O26 S27 S31 O30 45.2(9) . . . . ?
C29 S27 S31 O30 -167(2) . . . . ?
C28 S27 S31 O30 -52.3(10) . . . . ?
C29 S27 S31 O26 148(2) . . . . ?
O30 S27 S31 O26 -45.2(9) . . . . ?
C28 S27 S31 O26 -97.5(10) . . . . ?
O26 S27 S31 C28 97.5(10) . . . . ?
C29 S27 S31 C28 -115(2) . . . . ?
O30 S27 S31 C28 52.3(10) . . . . ?
O26 S27 S31 C32 -35.9(8) . . . . ?
C29 S27 S31 C32 112(2) . . . . ?
O30 S27 S31 C32 -81.2(11) . . . . ?
C28 S27 S31 C32 -133.4(10) . . . . ?
O26 O30 S31 C29 -67(2) . . . . ?
C28 O30 S31 C29 59(3) . . . . ?
S27 O30 S31 C29 -11(2) . . . . ?
O26 O30 S31 S27 -55.5(11) . . . . ?
C28 O30 S31 S27 70.3(13) . . . . ?
C28 O30 S31 O26 126(2) . . . . ?
S27 O30 S31 O26 55.5(11) . . . . ?
O26 O30 S31 C28 -126(2) . . . . ?
S27 O30 S31 C28 -70.3(13) . . . . ?
O26 O30 S31 C32 25.6(11) . . . . ?
C28 O30 S31 C32 151.4(15) . . . . ?
S27 O30 S31 C32 81.1(8) . . . . ?
O30 O26 S31 C29 120(2) . . . . ?
S27 O26 S31 C29 26.1(19) . . . . ?
C32 O26 S31 C29 -98(2) . . . . ?
O30 O26 S31 S27 93.5(14) . . . . ?
C32 O26 S31 S27 -124.1(11) . . . . ?
S27 O26 S31 O30 -93.5(14) . . . . ?
C32 O26 S31 O30 142.5(17) . . . . ?
O30 O26 S31 C28 35.6(14) . . . . ?
S27 O26 S31 C28 -57.9(8) . . . . ?
C32 O26 S31 C28 178.0(11) . . . . ?
O30 O26 S31 C32 -142.5(17) . . . . ?
S27 O26 S31 C32 124.1(11) . . . . ?
O30 C28 S31 C29 -126(3) . . . . ?
S27 C28 S31 C29 -48.4(19) . . . . ?
O30 C28 S31 S27 -77.1(15) . . . . ?
S27 C28 S31 O30 77.1(15) . . . . ?
O30 C28 S31 O26 -30.7(13) . . . . ?
S27 C28 S31 O26 46.4(6) . . . . ?
O30 C28 S31 C32 -29.3(16) . . . . ?
S27 C28 S31 C32 47.8(9) . . . . ?
O30 O26 C32 S31 59(2) . . . . ?
S27 O26 C32 S31 -49.9(10) . . . . ?
C29 S31 C32 O26 86(2) . . . . ?
S27 S31 C32 O26 35.7(8) . . . . ?
O30 S31 C32 O26 -21.7(9) . . . . ?
C28 S31 C32 O26 -1.9(11) . . . . ?
